data_1516661
loop_
_publ_author_name
'Su, Shun'
'Porco, Jr, John A'

_publ_section_title
;
 1,2-dihydroisoquinolines as templates for cascade reactions to access
 isoquinoline alkaloid frameworks.
;
_journal_issue 24
_journal_name_full 'Organic letters'
_journal_page_first 4983
_journal_page_last 4986
_journal_paper_doi 10.1021/ol702176h
_journal_volume 9
_journal_year 2007
_chemical_formula_moiety 'C18 H21 N O3'
_chemical_formula_sum 'C18 H21 N O3'
_chemical_formula_weight 299.36
_chemical_name_systematic
; 
 ? 
;
_space_group_IT_number 14
_symmetry_cell_setting monoclinic
_symmetry_space_group_name_Hall '-P 2ybc'
_symmetry_space_group_name_H-M 'P 1 21/c 1'
_atom_sites_solution_hydrogens difmap
_atom_sites_solution_primary direct
_atom_sites_solution_secondary difmap
_audit_creation_method SHELXL-97
_cell_angle_alpha 90.00
_cell_angle_beta 100.477(2)
_cell_angle_gamma 90.00
_cell_formula_units_Z 4
_cell_length_a 9.6928(3)
_cell_length_b 10.3932(3)
_cell_length_c 15.2434(5)
_cell_measurement_reflns_used 7513
_cell_measurement_temperature 173(2)
_cell_measurement_theta_max 32.69
_cell_measurement_theta_min 2.38
_cell_volume 1510.01(8)
_computing_cell_refinement 'Bruker SAINT+'
_computing_data_collection 'Bruker APEX2'
_computing_data_reduction 'Bruker SAINT+'
_computing_molecular_graphics 'Bruker SHELXTL'
_computing_publication_material 'Bruker SHELXTL'
_computing_structure_refinement 'SHELXL-97 (Sheldrick, 1997)'
_computing_structure_solution 'SHELXS-97 (Sheldrick, 1990)'
_diffrn_ambient_temperature 173(2)
_diffrn_measured_fraction_theta_full 0.998
_diffrn_measured_fraction_theta_max 0.998
_diffrn_measurement_device_type 'Bruker X8 APEX II diffractometer'
_diffrn_measurement_method 'phi and omega scans'
_diffrn_radiation_monochromator graphite
_diffrn_radiation_source 'fine-focus sealed tube'
_diffrn_radiation_type MoK\a
_diffrn_radiation_wavelength 0.71073
_diffrn_reflns_av_R_equivalents 0.0259
_diffrn_reflns_av_sigmaI/netI 0.0238
_diffrn_reflns_limit_h_max 14
_diffrn_reflns_limit_h_min -14
_diffrn_reflns_limit_k_max 10
_diffrn_reflns_limit_k_min -15
_diffrn_reflns_limit_l_max 23
_diffrn_reflns_limit_l_min -23
_diffrn_reflns_number 24057
_diffrn_reflns_theta_full 32.81
_diffrn_reflns_theta_max 32.81
_diffrn_reflns_theta_min 2.14
_exptl_absorpt_coefficient_mu 0.089
_exptl_absorpt_correction_T_max 0.9824
_exptl_absorpt_correction_T_min 0.9401
_exptl_absorpt_correction_type multi-scan
_exptl_absorpt_process_details SADABS
_exptl_crystal_colour colourless
_exptl_crystal_density_diffrn 1.317
_exptl_crystal_density_method 'not measured'
_exptl_crystal_description block
_exptl_crystal_F_000 640
_exptl_crystal_size_max 0.70
_exptl_crystal_size_mid 0.40
_exptl_crystal_size_min 0.20
_refine_diff_density_max 0.433
_refine_diff_density_min -0.243
_refine_diff_density_rms 0.051
_refine_ls_extinction_method none
_refine_ls_goodness_of_fit_ref 1.045
_refine_ls_hydrogen_treatment refall
_refine_ls_matrix_type full
_refine_ls_number_parameters 283
_refine_ls_number_reflns 5597
_refine_ls_number_restraints 0
_refine_ls_restrained_S_all 1.045
_refine_ls_R_factor_all 0.0512
_refine_ls_R_factor_gt 0.0393
_refine_ls_shift/su_max 0.001
_refine_ls_shift/su_mean 0.000
_refine_ls_structure_factor_coef Fsqd
_refine_ls_weighting_details 'calc w=1/[\s^2^(Fo^2^)+(0.0722P)^2^+0.1626P] where P=(Fo^2^+2Fc^2^)/3'
_refine_ls_weighting_scheme calc
_refine_ls_wR_factor_gt 0.1103
_refine_ls_wR_factor_ref 0.1189
_reflns_number_gt 4426
_reflns_number_total 5597
_reflns_threshold_expression >2sigma(I)
_cod_data_source_file ol702176h-file006.cif
_cod_data_source_block porco63
_cod_depositor_comments
;
The following automatic conversions were performed:

'_symmetry_cell_setting' value 'Monoclinic' changed to 'monoclinic'
according to
/usr/data/users/saulius/automatic-downloads/retrospective/ACS/lib/dictionaries/cif_core.dic
dictionary named 'cif_core.dic' version 2.4.2 from 2011-04-26.

Automatic conversion script
Id: cif_fix_values 2281 2013-09-26 08:29:07Z andrius 
;
_cod_original_sg_symbol_H-M P2(1)/c
_cod_database_code 1516661

loop_
_symmetry_equiv_pos_as_xyz
'x, y, z'
'-x, y+1/2, -z+1/2'
'-x, -y, -z'
'x, -y-1/2, z-1/2'

loop_
_atom_site_label
_atom_site_type_symbol
_atom_site_fract_x
_atom_site_fract_y
_atom_site_fract_z
_atom_site_U_iso_or_equiv
_atom_site_adp_type
_atom_site_occupancy
_atom_site_symmetry_multiplicity
_atom_site_calc_flag
O1 O -0.12800(8) 0.91426(8) 0.95325(6) 0.03678(18) Uani 1 1 d
O2 O 0.13364(7) 1.12620(6) 0.80171(5) 0.02666(15) Uani 1 1 d
O3 O 0.33323(6) 1.13129(5) 0.90410(4) 0.02065(13) Uani 1 1 d
N1 N 0.22999(7) 0.94136(6) 0.86598(4) 0.01615(13) Uani 1 1 d
C1 C -0.05065(9) 0.85004(8) 0.91672(6) 0.02200(16) Uani 1 1 d
C2 C 0.01263(10) 0.72687(9) 0.95691(6) 0.02336(17) Uani 1 1 d
H2B H -0.0503(14) 0.6568(13) 0.9270(9) 0.034(3) Uiso 1 1 d
H2A H 0.0060(14) 0.7240(13) 1.0201(9) 0.035(3) Uiso 1 1 d
C3 C 0.16344(8) 0.70249(7) 0.94349(5) 0.01713(14) Uani 1 1 d
C4 C 0.16989(8) 0.71648(7) 0.84302(5) 0.01549(14) Uani 1 1 d
H4 H 0.1005(12) 0.6549(11) 0.8070(7) 0.017(2) Uiso 1 1 d
C5 C 0.12648(8) 0.85475(7) 0.81110(5) 0.01627(14) Uani 1 1 d
C6 C -0.02308(9) 0.88271(8) 0.82570(6) 0.02140(16) Uani 1 1 d
H6B H -0.0472(15) 0.9724(13) 0.8127(9) 0.035(3) Uiso 1 1 d
H6A H -0.0852(14) 0.8270(12) 0.7839(8) 0.028(3) Uiso 1 1 d
C7 C 0.26614(9) 0.80252(8) 0.99558(5) 0.01831(15) Uani 1 1 d
H7B H 0.3416(12) 0.7600(11) 1.0410(8) 0.021(3) Uiso 1 1 d
H7A H 0.2153(13) 0.8679(11) 1.0288(8) 0.025(3) Uiso 1 1 d
C8 C 0.34024(8) 0.87617(7) 0.93029(5) 0.01601(14) Uani 1 1 d
H8 H 0.4015(13) 0.9386(12) 0.9587(8) 0.022(3) Uiso 1 1 d
C9 C 0.41195(8) 0.78172(7) 0.87886(5) 0.01708(14) Uani 1 1 d
C10 C 0.31850(8) 0.69387(7) 0.83130(5) 0.01748(14) Uani 1 1 d
C11 C 0.36643(10) 0.59805(9) 0.78106(6) 0.02488(18) Uani 1 1 d
H11 H 0.3005(14) 0.5342(12) 0.7477(9) 0.029(3) Uiso 1 1 d
C12 C 0.50921(11) 0.59031(10) 0.77943(7) 0.0316(2) Uani 1 1 d
H12 H 0.5429(15) 0.5230(13) 0.7421(9) 0.037(3) Uiso 1 1 d
C13 C 0.60184(10) 0.67831(11) 0.82645(7) 0.0306(2) Uani 1 1 d
H13 H 0.6988(16) 0.6725(14) 0.8245(10) 0.041(4) Uiso 1 1 d
C14 C 0.55388(9) 0.77552(9) 0.87619(6) 0.02350(17) Uani 1 1 d
H14 H 0.6172(14) 0.8366(12) 0.9086(9) 0.030(3) Uiso 1 1 d
C15 C 0.20427(11) 0.56607(8) 0.97496(7) 0.02661(18) Uani 1 1 d
H15C H 0.2009(15) 0.5525(14) 1.0390(10) 0.041(4) Uiso 1 1 d
H15B H 0.3017(15) 0.5483(13) 0.9709(9) 0.034(3) Uiso 1 1 d
H15A H 0.1421(15) 0.5027(12) 0.9382(9) 0.033(3) Uiso 1 1 d
C16 C 0.13168(11) 0.86787(9) 0.71200(6) 0.02554(18) Uani 1 1 d
H16C H 0.2275(16) 0.8588(13) 0.6995(10) 0.040(4) Uiso 1 1 d
H16B H 0.0978(15) 0.9502(14) 0.6889(9) 0.037(3) Uiso 1 1 d
H16A H 0.0716(15) 0.8000(14) 0.6789(10) 0.039(4) Uiso 1 1 d
C17 C 0.22437(8) 1.06991(7) 0.85343(5) 0.01780(15) Uani 1 1 d
C18 C 0.32812(12) 1.26849(9) 0.89637(8) 0.0322(2) Uani 1 1 d
H18C H 0.4052(17) 1.3004(15) 0.9391(11) 0.045(4) Uiso 1 1 d
H18B H 0.3358(18) 1.2958(16) 0.8362(12) 0.056(5) Uiso 1 1 d
H18A H 0.237(2) 1.3016(17) 0.9070(11) 0.064(5) Uiso 1 1 d

loop_
_atom_site_aniso_label
_atom_site_aniso_U_11
_atom_site_aniso_U_22
_atom_site_aniso_U_33
_atom_site_aniso_U_23
_atom_site_aniso_U_13
_atom_site_aniso_U_12
O1 0.0265(4) 0.0341(4) 0.0534(5) -0.0129(3) 0.0172(3) 0.0042(3)
O2 0.0236(3) 0.0185(3) 0.0340(3) 0.0077(2) -0.0049(3) 0.0012(2)
O3 0.0208(3) 0.0120(2) 0.0273(3) -0.0008(2) -0.0006(2) -0.0015(2)
N1 0.0150(3) 0.0130(3) 0.0184(3) 0.0007(2) -0.0023(2) -0.0005(2)
C1 0.0137(3) 0.0209(4) 0.0317(4) -0.0072(3) 0.0050(3) -0.0025(3)
C2 0.0222(4) 0.0245(4) 0.0259(4) 0.0003(3) 0.0110(3) -0.0009(3)
C3 0.0190(4) 0.0144(3) 0.0187(3) 0.0004(2) 0.0053(3) 0.0008(3)
C4 0.0149(3) 0.0144(3) 0.0172(3) -0.0026(2) 0.0029(2) -0.0012(2)
C5 0.0146(3) 0.0165(3) 0.0164(3) 0.0000(2) -0.0006(2) -0.0021(2)
C6 0.0143(4) 0.0194(3) 0.0286(4) 0.0004(3) -0.0012(3) 0.0007(3)
C7 0.0219(4) 0.0171(3) 0.0153(3) -0.0006(2) 0.0018(3) 0.0027(3)
C8 0.0150(3) 0.0142(3) 0.0171(3) -0.0004(2) -0.0018(2) 0.0006(2)
C9 0.0153(3) 0.0170(3) 0.0185(3) 0.0005(2) 0.0020(3) 0.0006(3)
C10 0.0165(3) 0.0179(3) 0.0185(3) -0.0020(3) 0.0043(3) 0.0004(3)
C11 0.0238(4) 0.0251(4) 0.0271(4) -0.0086(3) 0.0080(3) 0.0002(3)
C12 0.0271(5) 0.0349(5) 0.0356(5) -0.0089(4) 0.0135(4) 0.0052(4)
C13 0.0175(4) 0.0385(5) 0.0378(5) -0.0036(4) 0.0100(4) 0.0034(4)
C14 0.0157(4) 0.0273(4) 0.0271(4) 0.0002(3) 0.0028(3) -0.0006(3)
C15 0.0345(5) 0.0161(4) 0.0300(4) 0.0048(3) 0.0080(4) 0.0022(3)
C16 0.0290(5) 0.0297(4) 0.0161(3) 0.0023(3) -0.0008(3) -0.0044(3)
C17 0.0166(3) 0.0152(3) 0.0211(3) 0.0013(3) 0.0019(3) -0.0002(2)
C18 0.0369(6) 0.0122(3) 0.0429(5) -0.0008(3) -0.0047(4) -0.0019(3)

loop_
_atom_type_symbol
_atom_type_description
_atom_type_scat_dispersion_real
_atom_type_scat_dispersion_imag
_atom_type_scat_source
C C 0.0033 0.0016 'International Tables Vol C Tables 4.2.6.8 and 6.1.1.4'
H H 0.0000 0.0000 'International Tables Vol C Tables 4.2.6.8 and 6.1.1.4'
N N 0.0061 0.0033 'International Tables Vol C Tables 4.2.6.8 and 6.1.1.4'
O O 0.0106 0.0060 'International Tables Vol C Tables 4.2.6.8 and 6.1.1.4'

loop_
_geom_angle_atom_site_label_1
_geom_angle_atom_site_label_2
_geom_angle_atom_site_label_3
_geom_angle
C17 O3 C18 114.34(7)
C17 N1 C8 123.65(6)
C17 N1 C5 120.92(6)
C8 N1 C5 115.36(6)
O1 C1 C6 121.99(9)
O1 C1 C2 121.54(9)
C6 C1 C2 116.26(7)
C1 C2 C3 114.52(7)
C15 C3 C2 108.09(7)
C15 C3 C4 110.05(6)
C2 C3 C4 109.08(6)
C15 C3 C7 110.83(7)
C2 C3 C7 111.03(6)
C4 C3 C7 107.75(6)
C10 C4 C5 108.61(6)
C10 C4 C3 108.33(6)
C5 C4 C3 109.84(6)
N1 C5 C16 111.24(6)
N1 C5 C6 111.25(6)
C16 C5 C6 109.19(7)
N1 C5 C4 105.52(6)
C16 C5 C4 109.72(6)
C6 C5 C4 109.86(6)
C1 C6 C5 115.07(7)
C8 C7 C3 109.53(6)
N1 C8 C9 107.51(6)
N1 C8 C7 106.98(6)
C9 C8 C7 109.15(6)
C14 C9 C10 120.63(7)
C14 C9 C8 126.98(7)
C10 C9 C8 112.38(7)
C11 C10 C9 120.43(8)
C11 C10 C4 127.08(7)
C9 C10 C4 112.49(6)
C10 C11 C12 119.06(8)
C13 C12 C11 120.36(8)
C12 C13 C14 120.74(9)
C9 C14 C13 118.77(8)
O2 C17 O3 122.73(7)
O2 C17 N1 124.95(7)
O3 C17 N1 112.31(7)

loop_
_geom_bond_atom_site_label_1
_geom_bond_atom_site_label_2
_geom_bond_distance
O1 C1 1.2122(11)
O2 C17 1.2185(10)
O3 C17 1.3493(10)
O3 C18 1.4309(10)
N1 C17 1.3494(10)
N1 C8 1.4767(10)
N1 C5 1.4872(10)
C1 C6 1.4990(13)
C1 C2 1.5013(13)
C2 C3 1.5336(12)
C3 C15 1.5258(11)
C3 C4 1.5509(11)
C3 C7 1.5540(11)
C4 C10 1.5018(11)
C4 C5 1.5507(11)
C5 C16 1.5267(11)
C5 C6 1.5338(12)
C7 C8 1.5337(11)
C8 C9 1.5031(11)
C9 C14 1.3852(11)
C9 C10 1.3932(11)
C10 C11 1.3869(11)
C11 C12 1.3910(14)
C12 C13 1.3865(15)
C13 C14 1.3928(13)
